data_1576203
loop_
_publ_author_name
'Escoud&#xe9;, Emile'
'Pedr&#xf3;n, Manuel'
'Bourqui, Lilian'
'Gontard, Geoffrey'
'Vitale, Maxime R.'
'Ciofini, Ilaria'
'Lakhdar, Sami'
'Grimaud, Laurence'

_publ_section_title
;
 Photochemical activation of pincer-ligated phosphoranides: mechanistic
 insight for reduction of aryl halides.
;
_journal_issue 1
_journal_name_full 'Chemical science'
_journal_page_first 579
_journal_page_last 584
_journal_paper_doi 10.1039/d5sc06960b
_journal_volume 17
_journal_year 2026
_chemical_formula_moiety 'C43 H52 N O2 P'
_chemical_formula_sum 'C43 H52 N O2 P'
_chemical_formula_weight 645.82
_space_group_crystal_system triclinic
_space_group_IT_number 2
_space_group_name_Hall '-P 1'
_space_group_name_H-M_alt 'P -1'
_atom_sites_solution_hydrogens geom
_atom_sites_solution_primary dual
_atom_sites_solution_secondary difmap
_audit_creation_method SHELXL-2019/3
_audit_update_record
;
2025-10-01 deposited with the CCDC.	2025-11-03 downloaded from the CCDC.
;
_cell_angle_alpha 102.9730(10)
_cell_angle_beta 98.8280(10)
_cell_angle_gamma 106.3890(10)
_cell_formula_units_Z 2
_cell_length_a 12.0403(2)
_cell_length_b 12.4082(2)
_cell_length_c 14.2936(3)
_cell_measurement_reflns_used 9343
_cell_measurement_temperature 200(1)
_cell_measurement_theta_max 68.16
_cell_measurement_theta_min 3.27
_cell_volume 1941.96(6)
_computing_cell_refinement 'Bruker SAINT'
_computing_data_collection 'Bruker APEX2'
_computing_data_reduction 'Bruker SAINT'
_computing_molecular_graphics 'SXGRAPH (Farrugia, 2012)'
_computing_structure_refinement 'SHELXL (Sheldrick, 2015)'
_computing_structure_solution 'SHELXT (Sheldrick, 2015)'
_diffrn_ambient_temperature 200(1)
_diffrn_detector 'CCD plate'
_diffrn_detector_type 'Bruker APEX-II'
_diffrn_measured_fraction_theta_full 0.994
_diffrn_measured_fraction_theta_max 0.994
_diffrn_measurement_device '\k-geometry diffractometer'
_diffrn_measurement_device_type 'Bruker QUAZAR'
_diffrn_measurement_method '\f and \w scans'
_diffrn_radiation_probe x-ray
_diffrn_radiation_type 'Cu K\a'
_diffrn_radiation_wavelength 1.54178
_diffrn_reflns_av_R_equivalents 0.0455
_diffrn_reflns_av_unetI/netI 0.0481
_diffrn_reflns_Laue_measured_fraction_full 0.994
_diffrn_reflns_Laue_measured_fraction_max 0.994
_diffrn_reflns_limit_h_max 14
_diffrn_reflns_limit_h_min -14
_diffrn_reflns_limit_k_max 9
_diffrn_reflns_limit_k_min -14
_diffrn_reflns_limit_l_max 17
_diffrn_reflns_limit_l_min -16
_diffrn_reflns_number 17711
_diffrn_reflns_point_group_measured_fraction_full 0.994
_diffrn_reflns_point_group_measured_fraction_max 0.994
_diffrn_reflns_theta_full 66.500
_diffrn_reflns_theta_max 66.593
_diffrn_reflns_theta_min 3.262
_diffrn_source micro-source
_diffrn_source_type 'Incoatec I\uS'
_exptl_absorpt_coefficient_mu 0.882
_exptl_absorpt_correction_T_max 1.00
_exptl_absorpt_correction_T_min 0.51
_exptl_absorpt_correction_type numerical
_exptl_absorpt_process_details
; 
 SADABS : Krause, L., Herbst-Irmer, R., Sheldrick G.M. & Stalke D.,
 J. Appl. Cryst. 48 (2015) 3-10
;
_exptl_crystal_colour colourless
_exptl_crystal_density_diffrn 1.104
_exptl_crystal_density_method 'not measured'
_exptl_crystal_description prism
_exptl_crystal_F_000 696
_exptl_crystal_size_max 0.9
_exptl_crystal_size_mid 0.4
_exptl_crystal_size_min 0.1
_refine_diff_density_max 0.442
_refine_diff_density_min -0.405
_refine_diff_density_rms 0.049
_refine_ls_extinction_method none
_refine_ls_goodness_of_fit_ref 1.024
_refine_ls_hydrogen_treatment constr
_refine_ls_matrix_type full
_refine_ls_number_parameters 451
_refine_ls_number_reflns 6811
_refine_ls_number_restraints 126
_refine_ls_restrained_S_all 1.020
_refine_ls_R_factor_all 0.0555
_refine_ls_R_factor_gt 0.0511
_refine_ls_shift/su_max 0.001
_refine_ls_shift/su_mean 0.000
_refine_ls_structure_factor_coef Fsqd
_refine_ls_weighting_details 'w=1/[\s^2^(Fo^2^)+(0.0807P)^2^+0.6025P] where P=(Fo^2^+2Fc^2^)/3'
_refine_ls_weighting_scheme calc
_refine_ls_wR_factor_gt 0.1390
_refine_ls_wR_factor_ref 0.1442
_reflns_number_gt 6109
_reflns_number_total 6811
_reflns_threshold_expression 'I > 2\s(I)'
_cod_data_source_file d5sc06960b3.cif
_cod_data_source_block ee555
_cod_depositor_comments 'Adding full bibliography for 1576202--1576209.cif.'
_cod_original_cell_volume 1941.95(6)
_cod_database_code 1576203
_shelx_shelxl_version_number 2019/3
_shelx_space_group_comment
;
The symmetry employed for this shelxl refinement is uniquely defined
by the following loop, which should always be used as a source of
symmetry information in preference to the above space-group names.
They are only intended as comments.
;

loop_
_space_group_symop_operation_xyz
'x, y, z'
'-x, -y, -z'

loop_
_atom_site_label
_atom_site_type_symbol
_atom_site_fract_x
_atom_site_fract_y
_atom_site_fract_z
_atom_site_U_iso_or_equiv
_atom_site_adp_type
_atom_site_occupancy
_atom_site_site_symmetry_order
_atom_site_calc_flag
_atom_site_refinement_flags_posn
_atom_site_refinement_flags_adp
_atom_site_refinement_flags_occupancy
_atom_site_disorder_assembly
_atom_site_disorder_group
P1 P 0.50094(4) 0.66274(3) 0.17118(3) 0.03082(14) Uani 1 1 d . . . . .
O1 O 0.58631(10) 0.80615(9) 0.19633(8) 0.0367(3) Uani 1 1 d . . . . .
O2 O 0.40027(10) 0.52620(9) 0.14989(8) 0.0344(3) Uani 1 1 d . . . . .
N1 N 0.47595(12) 0.69631(11) 0.28710(10) 0.0314(3) Uani 1 1 d . . . . .
C1 C 0.36232(13) 0.50298(13) 0.23083(11) 0.0296(3) Uani 1 1 d . . . . .
C2 C 0.28981(14) 0.39522(13) 0.23325(12) 0.0319(3) Uani 1 1 d . . . . .
C3 C 0.26107(15) 0.39203(14) 0.32453(13) 0.0350(4) Uani 1 1 d . . . . .
H3 H 0.213915 0.319384 0.330465 0.042 Uiso 1 1 calc R U . . .
C4 C 0.29789(14) 0.48931(14) 0.40649(12) 0.0348(4) Uani 1 1 d . . . . .
C5 C 0.36863(14) 0.59625(14) 0.39917(12) 0.0336(4) Uani 1 1 d . . . . .
H5 H 0.392873 0.664595 0.453502 0.040 Uiso 1 1 calc R U . . .
C6 C 0.40294(13) 0.60146(13) 0.31193(12) 0.0296(3) Uani 1 1 d . . . . .
C7 C 0.56109(14) 0.80102(13) 0.35069(12) 0.0323(3) Uani 1 1 d . . . . .
C8 C 0.58682(15) 0.84387(14) 0.45223(12) 0.0365(4) Uani 1 1 d . . . . .
H8 H 0.544017 0.801215 0.490259 0.044 Uiso 1 1 calc R U . . .
C9 C 0.67668(16) 0.95080(15) 0.49787(13) 0.0397(4) Uani 1 1 d . . . . .
C10 C 0.73876(16) 1.00962(15) 0.43994(14) 0.0420(4) Uani 1 1 d . . . . .
H10 H 0.799755 1.082477 0.471990 0.050 Uiso 1 1 calc R U . . .
C11 C 0.71677(15) 0.96792(14) 0.33732(13) 0.0391(4) Uani 1 1 d . . . . .
C12 C 0.62485(15) 0.86222(14) 0.29515(12) 0.0339(4) Uani 1 1 d . . . . .
C13 C 0.24798(17) 0.28832(14) 0.14241(13) 0.0406(4) Uani 1 1 d . . . . .
C14 C 0.1870(2) 0.31625(17) 0.05278(15) 0.0566(5) Uani 1 1 d . . . . .
H14A H 0.242175 0.383706 0.040499 0.085 Uiso 1 1 calc R U . . .
H14B H 0.164088 0.248307 -0.005321 0.085 Uiso 1 1 calc R U . . .
H14C H 0.115895 0.334562 0.065899 0.085 Uiso 1 1 calc R U . . .
C15 C 0.3566(2) 0.25506(17) 0.12092(18) 0.0599(6) Uani 1 1 d . . . . .
H15A H 0.414730 0.321915 0.110462 0.090 Uiso 1 1 calc R U . . .
H15B H 0.392893 0.233500 0.177040 0.090 Uiso 1 1 calc R U . . .
H15C H 0.331730 0.188478 0.061526 0.090 Uiso 1 1 calc R U . . .
C16 C 0.1587(2) 0.18294(16) 0.15845(16) 0.0585(6) Uani 1 1 d . . . . .
H16A H 0.088634 0.202952 0.172288 0.088 Uiso 1 1 calc R U . . .
H16B H 0.134558 0.116624 0.098909 0.088 Uiso 1 1 calc R U . . .
H16C H 0.195721 0.161645 0.214423 0.088 Uiso 1 1 calc R U . . .
C17A C 0.26269(17) 0.48360(16) 0.50469(13) 0.0432(4) Uani 0.5 1 d . . P A 1
C18A C 0.1766(9) 0.3681(7) 0.4993(8) 0.102(4) Uani 0.5 1 d . . P A 1
H18A H 0.108407 0.346590 0.443538 0.152 Uiso 0.5 1 calc R U P A 1
H18B H 0.215730 0.308372 0.490095 0.152 Uiso 0.5 1 calc R U P A 1
H18C H 0.149040 0.373314 0.560691 0.152 Uiso 0.5 1 calc R U P A 1
C19A C 0.1928(10) 0.5721(8) 0.5252(8) 0.074(2) Uani 0.5 1 d . . P A 1
H19A H 0.121850 0.548323 0.471453 0.111 Uiso 0.5 1 calc R U P A 1
H19B H 0.168710 0.572671 0.587698 0.111 Uiso 0.5 1 calc R U P A 1
H19C H 0.243975 0.650787 0.529187 0.111 Uiso 0.5 1 calc R U P A 1
C20A C 0.3691(7) 0.5228(12) 0.5875(8) 0.083(3) Uani 0.5 1 d . . P A 1
H20A H 0.422403 0.598804 0.587583 0.124 Uiso 0.5 1 calc R U P A 1
H20B H 0.344169 0.530125 0.650151 0.124 Uiso 0.5 1 calc R U P A 1
H20C H 0.410860 0.465183 0.579556 0.124 Uiso 0.5 1 calc R U P A 1
C17B C 0.26269(17) 0.48360(16) 0.50469(13) 0.0432(4) Uani 0.5 1 d . . P A 2
C18B C 0.1587(12) 0.5130(13) 0.5133(11) 0.145(6) Uani 0.5 1 d . . P A 2
H18D H 0.093726 0.463639 0.456365 0.218 Uiso 0.5 1 calc R U P A 2
H18E H 0.136405 0.500091 0.574071 0.218 Uiso 0.5 1 calc R U P A 2
H18F H 0.173921 0.595471 0.515613 0.218 Uiso 0.5 1 calc R U P A 2
C19B C 0.3657(11) 0.5565(13) 0.5901(8) 0.136(6) Uani 0.5 1 d . . P A 2
H19D H 0.435781 0.533564 0.581409 0.203 Uiso 0.5 1 calc R U P A 2
H19E H 0.383014 0.639402 0.593145 0.203 Uiso 0.5 1 calc R U P A 2
H19F H 0.345497 0.544021 0.651603 0.203 Uiso 0.5 1 calc R U P A 2
C20B C 0.2430(13) 0.3587(9) 0.5167(9) 0.141(6) Uani 0.5 1 d . . P A 2
H20D H 0.314531 0.337294 0.510847 0.212 Uiso 0.5 1 calc R U P A 2
H20E H 0.227016 0.357416 0.581709 0.212 Uiso 0.5 1 calc R U P A 2
H20F H 0.175058 0.302579 0.465148 0.212 Uiso 0.5 1 calc R U P A 2
C21 C 0.70930(17) 1.00285(16) 0.61037(14) 0.0460(4) Uani 1 1 d . . . . .
C22 C 0.6248(3) 0.9331(3) 0.66031(17) 0.0919(11) Uani 1 1 d . . . . .
H22A H 0.543548 0.930444 0.634519 0.138 Uiso 1 1 calc R U . . .
H22B H 0.628163 0.853190 0.647047 0.138 Uiso 1 1 calc R U . . .
H22C H 0.648119 0.970451 0.731668 0.138 Uiso 1 1 calc R U . . .
C23 C 0.7065(3) 1.1282(2) 0.63579(19) 0.0814(9) Uani 1 1 d . . . . .
H23A H 0.760715 1.174573 0.604005 0.122 Uiso 1 1 calc R U . . .
H23B H 0.625394 1.127637 0.612186 0.122 Uiso 1 1 calc R U . . .
H23C H 0.731443 1.162885 0.707499 0.122 Uiso 1 1 calc R U . . .
C24 C 0.8353(2) 1.0061(2) 0.65123(17) 0.0613(6) Uani 1 1 d . . . . .
H24A H 0.890604 1.051119 0.619351 0.092 Uiso 1 1 calc R U . . .
H24B H 0.858053 1.043352 0.722602 0.092 Uiso 1 1 calc R U . . .
H24C H 0.838098 0.926091 0.637982 0.092 Uiso 1 1 calc R U . . .
C25 C 0.78592(19) 1.03285(17) 0.27416(16) 0.0528(5) Uani 1 1 d . . . . .
C26 C 0.8881(2) 1.14254(19) 0.33728(18) 0.0645(6) Uani 1 1 d . . . . .
H26A H 0.930140 1.181571 0.294210 0.097 Uiso 1 1 calc R U . . .
H26B H 0.856132 1.196086 0.377429 0.097 Uiso 1 1 calc R U . . .
H26C H 0.943568 1.120193 0.380592 0.097 Uiso 1 1 calc R U . . .
C27 C 0.7003(3) 1.0694(2) 0.2067(2) 0.0813(9) Uani 1 1 d . . . . .
H27A H 0.743722 1.111196 0.165775 0.122 Uiso 1 1 calc R U . . .
H27B H 0.636092 0.999567 0.164096 0.122 Uiso 1 1 calc R U . . .
H27C H 0.666497 1.120898 0.247064 0.122 Uiso 1 1 calc R U . . .
C28 C 0.8414(2) 0.9531(2) 0.2128(2) 0.0781(8) Uani 1 1 d . . . . .
H28A H 0.885569 0.995157 0.172436 0.117 Uiso 1 1 calc R U . . .
H28B H 0.895659 0.930654 0.257014 0.117 Uiso 1 1 calc R U . . .
H28C H 0.778219 0.882718 0.169706 0.117 Uiso 1 1 calc R U . . .
C29 C 0.43136(16) 0.67054(14) 0.05149(12) 0.0380(4) Uani 1 1 d . . . . .
H29A H 0.492835 0.716906 0.024195 0.046 Uiso 1 1 calc R U . . .
H29B H 0.396738 0.590542 0.005548 0.046 Uiso 1 1 calc R U . . .
C30 C 0.33479(17) 0.72568(15) 0.05817(12) 0.0417(4) Uani 1 1 d . . . . .
C31 C 0.3553(2) 0.83938(18) 0.05282(16) 0.0599(6) Uani 1 1 d . . . . .
H31 H 0.431181 0.883951 0.047396 0.072 Uiso 1 1 calc R U . . .
C32 C 0.2645(3) 0.8886(2) 0.0554(2) 0.0791(8) Uani 1 1 d . . . . .
H32 H 0.279304 0.966760 0.051876 0.095 Uiso 1 1 calc R U . . .
C33 C 0.1550(3) 0.8261(3) 0.06294(19) 0.0785(8) Uani 1 1 d . . . . .
H33 H 0.093523 0.860089 0.063800 0.094 Uiso 1 1 calc R U . . .
C34 C 0.1340(2) 0.7140(3) 0.06925(19) 0.0720(7) Uani 1 1 d . . . . .
H34 H 0.057975 0.670278 0.075014 0.086 Uiso 1 1 calc R U . . .
C35 C 0.22378(19) 0.6639(2) 0.06726(16) 0.0547(5) Uani 1 1 d . . . . .
H35 H 0.208575 0.586185 0.072206 0.066 Uiso 1 1 calc R U . . .
C36 C 0.62265(15) 0.61138(14) 0.16740(13) 0.0371(4) Uani 1 1 d . . . . .
C37 C 0.70906(16) 0.58231(15) 0.18245(12) 0.0382(4) Uani 1 1 d . . . . .
C38 C 0.81128(16) 0.54630(16) 0.20052(13) 0.0406(4) Uani 1 1 d . . . . .
C39 C 0.9234(2) 0.6277(2) 0.2343(2) 0.0714(7) Uani 1 1 d . . . . .
H39 H 0.934539 0.708855 0.245463 0.086 Uiso 1 1 calc R U . . .
C40 C 1.0212(2) 0.5886(4) 0.2521(3) 0.0950(10) Uani 1 1 d . . . . .
H40 H 1.099200 0.643834 0.276504 0.114 Uiso 1 1 calc R U . . .
C41 C 1.0053(3) 0.4723(3) 0.2347(2) 0.0855(9) Uani 1 1 d . . . . .
H41 H 1.072237 0.446922 0.246188 0.103 Uiso 1 1 calc R U . . .
C42 C 0.8952(3) 0.3929(3) 0.20122(19) 0.0756(7) Uani 1 1 d . . . . .
H42 H 0.885133 0.311862 0.189226 0.091 Uiso 1 1 calc R U . . .
C43 C 0.7973(2) 0.42806(18) 0.18428(15) 0.0536(5) Uani 1 1 d . . . . .
H43 H 0.719952 0.371424 0.161417 0.064 Uiso 1 1 calc R U . . .

loop_
_atom_site_aniso_label
_atom_site_aniso_U_11
_atom_site_aniso_U_22
_atom_site_aniso_U_33
_atom_site_aniso_U_23
_atom_site_aniso_U_13
_atom_site_aniso_U_12
P1 0.0354(2) 0.0280(2) 0.0249(2) 0.00229(16) 0.00811(16) 0.00757(16)
O1 0.0430(6) 0.0310(6) 0.0281(6) 0.0027(5) 0.0077(5) 0.0046(5)
O2 0.0416(6) 0.0303(6) 0.0247(6) 0.0011(4) 0.0094(5) 0.0062(5)
N1 0.0352(7) 0.0264(6) 0.0263(7) 0.0002(5) 0.0080(5) 0.0058(5)
C1 0.0313(8) 0.0304(7) 0.0263(8) 0.0047(6) 0.0078(6) 0.0111(6)
C2 0.0328(8) 0.0284(7) 0.0325(8) 0.0034(6) 0.0090(6) 0.0105(6)
C3 0.0363(8) 0.0315(8) 0.0368(9) 0.0080(7) 0.0125(7) 0.0096(6)
C4 0.0343(8) 0.0393(8) 0.0313(9) 0.0071(7) 0.0120(7) 0.0130(7)
C5 0.0349(8) 0.0328(8) 0.0289(8) 0.0005(6) 0.0089(6) 0.0103(6)
C6 0.0293(7) 0.0278(7) 0.0292(8) 0.0034(6) 0.0065(6) 0.0095(6)
C7 0.0328(8) 0.0275(7) 0.0307(8) 0.0003(6) 0.0053(6) 0.0083(6)
C8 0.0368(9) 0.0359(8) 0.0297(8) 0.0012(7) 0.0062(7) 0.0086(7)
C9 0.0388(9) 0.0384(9) 0.0327(9) -0.0023(7) 0.0028(7) 0.0111(7)
C10 0.0398(9) 0.0311(8) 0.0406(10) -0.0021(7) 0.0017(8) 0.0031(7)
C11 0.0381(9) 0.0308(8) 0.0408(10) 0.0040(7) 0.0058(7) 0.0063(7)
C12 0.0372(8) 0.0292(8) 0.0302(8) 0.0025(6) 0.0053(7) 0.0092(6)
C13 0.0497(10) 0.0273(8) 0.0382(9) 0.0011(7) 0.0157(8) 0.0061(7)
C14 0.0678(13) 0.0410(10) 0.0364(10) -0.0041(8) -0.0016(9) -0.0007(9)
C15 0.0734(14) 0.0388(10) 0.0672(14) 0.0003(9) 0.0352(12) 0.0195(10)
C16 0.0754(14) 0.0320(9) 0.0517(12) -0.0012(8) 0.0243(11) -0.0020(9)
C17A 0.0465(10) 0.0474(10) 0.0346(9) 0.0087(8) 0.0189(8) 0.0109(8)
C18A 0.154(8) 0.057(4) 0.065(5) 0.001(4) 0.071(5) -0.020(4)
C19A 0.098(6) 0.112(5) 0.055(3) 0.038(4) 0.060(4) 0.068(4)
C20A 0.049(3) 0.182(9) 0.053(4) 0.068(5) 0.026(3) 0.057(5)
C17B 0.0465(10) 0.0474(10) 0.0346(9) 0.0087(8) 0.0189(8) 0.0109(8)
C18B 0.122(9) 0.310(19) 0.127(10) 0.149(13) 0.100(8) 0.153(12)
C19B 0.123(8) 0.176(10) 0.031(4) 0.024(5) 0.008(4) -0.058(7)
C20B 0.317(19) 0.090(5) 0.079(6) 0.059(5) 0.121(10) 0.096(8)
C21 0.0440(10) 0.0456(10) 0.0324(9) -0.0073(7) 0.0003(7) 0.0095(8)
C22 0.0786(18) 0.115(2) 0.0309(11) -0.0135(13) 0.0139(11) -0.0196(16)
C23 0.113(2) 0.0745(16) 0.0496(14) -0.0152(12) -0.0011(14) 0.0554(16)
C24 0.0598(13) 0.0731(14) 0.0441(12) 0.0078(10) -0.0021(10) 0.0254(11)
C25 0.0530(11) 0.0410(10) 0.0486(11) 0.0081(8) 0.0108(9) -0.0047(8)
C26 0.0636(14) 0.0446(11) 0.0649(14) 0.0097(10) 0.0143(11) -0.0083(10)
C27 0.0851(18) 0.0668(15) 0.0720(17) 0.0385(13) -0.0036(14) -0.0090(13)
C28 0.0689(15) 0.0660(14) 0.0741(17) -0.0035(12) 0.0392(13) -0.0099(12)
C29 0.0489(10) 0.0354(8) 0.0247(8) 0.0045(6) 0.0085(7) 0.0093(7)
C30 0.0557(11) 0.0404(9) 0.0233(8) 0.0023(7) 0.0017(7) 0.0160(8)
C31 0.0768(15) 0.0421(10) 0.0486(12) 0.0046(9) -0.0053(11) 0.0177(10)
C32 0.111(2) 0.0534(13) 0.0642(16) -0.0008(11) -0.0128(15) 0.0442(14)
C33 0.0912(19) 0.0941(19) 0.0525(14) 0.0025(13) -0.0040(13) 0.0590(17)
C34 0.0620(14) 0.105(2) 0.0561(14) 0.0229(14) 0.0098(11) 0.0406(14)
C35 0.0549(12) 0.0651(13) 0.0473(12) 0.0189(10) 0.0091(9) 0.0238(10)
C36 0.0393(9) 0.0345(8) 0.0348(9) 0.0047(7) 0.0119(7) 0.0100(7)
C37 0.0439(10) 0.0374(8) 0.0304(9) 0.0034(7) 0.0122(7) 0.0116(7)
C38 0.0423(9) 0.0474(9) 0.0322(9) 0.0067(7) 0.0125(7) 0.0164(8)
C39 0.0468(12) 0.0662(14) 0.0937(19) 0.0202(13) 0.0143(12) 0.0101(10)
C40 0.0378(12) 0.136(3) 0.100(2) 0.030(2) 0.0107(13) 0.0165(15)
C41 0.0853(19) 0.140(3) 0.0676(17) 0.0400(18) 0.0276(15) 0.078(2)
C42 0.102(2) 0.0925(18) 0.0567(14) 0.0211(13) 0.0212(14) 0.0670(17)
C43 0.0681(13) 0.0518(11) 0.0406(11) 0.0058(8) 0.0083(9) 0.0274(10)

loop_
_atom_type_symbol
_atom_type_description
_atom_type_scat_dispersion_real
_atom_type_scat_dispersion_imag
_atom_type_scat_source
C C 0.0181 0.0091 'International Tables Vol C Tables 4.2.6.8 and 6.1.1.4'
H H 0.0000 0.0000 'International Tables Vol C Tables 4.2.6.8 and 6.1.1.4'
N N 0.0311 0.0180 'International Tables Vol C Tables 4.2.6.8 and 6.1.1.4'
O O 0.0492 0.0322 'International Tables Vol C Tables 4.2.6.8 and 6.1.1.4'
P P 0.2955 0.4335 'International Tables Vol C Tables 4.2.6.8 and 6.1.1.4'

loop_
_geom_angle_atom_site_label_1
_geom_angle_atom_site_label_2
_geom_angle_atom_site_label_3
_geom_angle
_geom_angle_site_symmetry_1
_geom_angle_site_symmetry_3
_geom_angle_publ_flag
O1 P1 N1 87.69(6) . . ?
O1 P1 O2 172.20(6) . . ?
N1 P1 O2 87.92(6) . . ?
O1 P1 C36 93.77(7) . . ?
N1 P1 C36 112.60(8) . . ?
O2 P1 C36 93.87(7) . . ?
O1 P1 C29 88.52(7) . . ?
N1 P1 C29 134.36(8) . . ?
O2 P1 C29 89.94(7) . . ?
C36 P1 C29 113.03(8) . . ?
C12 O1 P1 113.16(10) . . ?
C1 O2 P1 114.96(9) . . ?
C6 N1 C7 128.59(14) . . ?
C6 N1 P1 114.81(10) . . ?
C7 N1 P1 112.94(11) . . ?
O2 C1 C2 125.03(14) . . ?
O2 C1 C6 112.13(13) . . ?
C2 C1 C6 122.83(15) . . ?
C1 C2 C3 115.14(14) . . ?
C1 C2 C13 121.21(14) . . ?
C3 C2 C13 123.63(14) . . ?
C4 C3 C2 123.58(15) . . ?
C3 C4 C5 118.79(15) . . ?
C3 C4 C17B 122.35(15) . . ?
C5 C4 C17B 118.85(15) . . ?
C3 C4 C17A 122.35(15) . . ?
C5 C4 C17A 118.85(15) . . ?
C6 C5 C4 119.18(14) . . ?
C5 C6 C1 120.38(14) . . ?
C5 C6 N1 130.13(14) . . ?
C1 C6 N1 109.48(14) . . ?
C8 C7 C12 120.69(15) . . ?
C8 C7 N1 130.09(15) . . ?
C12 C7 N1 109.21(14) . . ?
C7 C8 C9 118.80(16) . . ?
C10 C9 C8 118.94(16) . . ?
C10 C9 C21 119.87(16) . . ?
C8 C9 C21 121.18(17) . . ?
C9 C10 C11 123.85(16) . . ?
C12 C11 C10 115.02(16) . . ?
C12 C11 C25 121.44(16) . . ?
C10 C11 C25 123.54(16) . . ?
O1 C12 C7 112.09(14) . . ?
O1 C12 C11 125.22(16) . . ?
C7 C12 C11 122.68(16) . . ?
C16 C13 C15 108.55(16) . . ?
C16 C13 C2 112.10(15) . . ?
C15 C13 C2 108.47(15) . . ?
C16 C13 C14 107.46(17) . . ?
C15 C13 C14 109.77(17) . . ?
C2 C13 C14 110.47(14) . . ?
C20A C17A C18A 112.9(7) . . ?
C20A C17A C4 111.5(4) . . ?
C18A C17A C4 113.4(4) . . ?
C20A C17A C19A 107.7(6) . . ?
C18A C17A C19A 104.7(5) . . ?
C4 C17A C19A 106.0(3) . . ?
C18B C17B C19B 112.0(9) . . ?
C18B C17B C4 113.4(5) . . ?
C19B C17B C4 110.4(5) . . ?
C18B C17B C20B 108.7(7) . . ?
C19B C17B C20B 101.9(8) . . ?
C4 C17B C20B 109.9(4) . . ?
C22 C21 C24 108.9(2) . . ?
C22 C21 C23 108.4(2) . . ?
C24 C21 C23 108.27(19) . . ?
C22 C21 C9 112.44(16) . . ?
C24 C21 C9 109.26(16) . . ?
C23 C21 C9 109.48(18) . . ?
C11 C25 C26 111.97(18) . . ?
C11 C25 C27 108.73(18) . . ?
C26 C25 C27 108.75(19) . . ?
C11 C25 C28 109.79(17) . . ?
C26 C25 C28 107.01(19) . . ?
C27 C25 C28 110.6(2) . . ?
C30 C29 P1 112.16(11) . . ?
C35 C30 C31 118.5(2) . . ?
C35 C30 C29 121.37(17) . . ?
C31 C30 C29 120.16(19) . . ?
C30 C31 C32 120.0(3) . . ?
C33 C32 C31 120.9(2) . . ?
C32 C33 C34 119.6(2) . . ?
C33 C34 C35 120.2(3) . . ?
C30 C35 C34 120.8(2) . . ?
C37 C36 P1 168.54(16) . . ?
C36 C37 C38 179.31(19) . . ?
C39 C38 C43 119.6(2) . . ?
C39 C38 C37 120.57(19) . . ?
C43 C38 C37 119.85(18) . . ?
C38 C39 C40 118.7(3) . . ?
C41 C40 C39 120.6(3) . . ?
C42 C41 C40 120.5(3) . . ?
C41 C42 C43 120.6(3) . . ?
C42 C43 C38 120.1(2) . . ?

loop_
_geom_bond_atom_site_label_1
_geom_bond_atom_site_label_2
_geom_bond_distance
_geom_bond_site_symmetry_2
_geom_bond_publ_flag
P1 O1 1.7087(11) . ?
P1 N1 1.7097(13) . ?
P1 O2 1.7113(11) . ?
P1 C36 1.7585(18) . ?
P1 C29 1.8217(17) . ?
O1 C12 1.367(2) . ?
O2 C1 1.3667(19) . ?
N1 C6 1.408(2) . ?
N1 C7 1.413(2) . ?
C1 C2 1.387(2) . ?
C1 C6 1.389(2) . ?
C2 C3 1.406(2) . ?
C2 C13 1.532(2) . ?
C3 C4 1.389(2) . ?
C4 C5 1.396(2) . ?
C4 C17B 1.538(2) . ?
C4 C17A 1.538(2) . ?
C5 C6 1.382(2) . ?
C7 C8 1.381(2) . ?
C7 C12 1.387(2) . ?
C8 C9 1.393(2) . ?
C9 C10 1.389(3) . ?
C9 C21 1.534(2) . ?
C10 C11 1.397(3) . ?
C11 C12 1.389(2) . ?
C11 C25 1.528(3) . ?
C13 C16 1.528(2) . ?
C13 C15 1.532(3) . ?
C13 C14 1.534(3) . ?
C17A C20A 1.485(9) . ?
C17A C18A 1.491(7) . ?
C17A C19A 1.567(9) . ?
C17B C18B 1.414(11) . ?
C17B C19B 1.501(11) . ?
C17B C20B 1.553(9) . ?
C21 C22 1.516(3) . ?
C21 C24 1.525(3) . ?
C21 C23 1.528(3) . ?
C25 C26 1.531(3) . ?
C25 C27 1.534(4) . ?
C25 C28 1.535(3) . ?
C29 C30 1.511(3) . ?
C30 C35 1.382(3) . ?
C30 C31 1.384(3) . ?
C31 C32 1.396(4) . ?
C32 C33 1.363(4) . ?
C33 C34 1.367(4) . ?
C34 C35 1.392(3) . ?
C36 C37 1.199(3) . ?
C37 C38 1.430(3) . ?
C38 C39 1.374(3) . ?
C38 C43 1.389(3) . ?
C39 C40 1.405(4) . ?
C40 C41 1.359(5) . ?
C41 C42 1.346(4) . ?
C42 C43 1.374(3) . ?
